data_4128537
loop_
_publ_author_name
'Wu, Zhenyue'
'Liu, Xitao'
'Ji, Chengmin'
'Li, Lina'
'Wang, Sasa'
'Peng, Yu'
'Tao, Kewen'
'Sun, Zhihua'
'Hong, Maochun'
'Luo, Junhua'

_publ_section_title
;
 Discovery of an Above-Room-Temperature Antiferroelectric in
 Two-Dimensional Hybrid Perovskite.
;
_journal_issue 9
_journal_name_full 'Journal of the American Chemical Society'
_journal_page_first 3812
_journal_page_last 3816
_journal_paper_doi 10.1021/jacs.8b13827
_journal_volume 141
_journal_year 2019
_chemical_formula_sum 'C8 H24 Br7 Cs N2 Pb2'
_chemical_formula_weight 1254.95
_space_group_IT_number 64
_space_group_name_Hall '-C 2ac 2'
_space_group_name_H-M_alt 'C m c e'
_symmetry_cell_setting orthorhombic
_symmetry_space_group_name_H-M 'C m c e'
_atom_sites_solution_hydrogens geom
_atom_sites_solution_primary direct
_atom_sites_solution_secondary difmap
_audit_creation_method SHELXL-97
_cell_angle_alpha 90.00
_cell_angle_beta 90.00
_cell_angle_gamma 90.00
_cell_formula_units_Z 4
_cell_length_a 39.750(2)
_cell_length_b 8.2718(4)
_cell_length_c 8.2733(5)
_cell_measurement_reflns_used 2107
_cell_measurement_temperature 360(2)
_cell_measurement_theta_max 22.79
_cell_measurement_theta_min 3.07
_cell_volume 2720.3(3)
_computing_structure_refinement 'SHELXL-97 (Sheldrick, 1997)'
_computing_structure_solution 'SHELXS-97 (Sheldrick, 1990)'
_diffrn_ambient_temperature 360(2)
_diffrn_measured_fraction_theta_full 0.997
_diffrn_measured_fraction_theta_max 0.997
_diffrn_measurement_device_type 'Bruker APEX-II CCD'
_diffrn_radiation_monochromator graphite
_diffrn_radiation_source 'fine-focus sealed tube'
_diffrn_radiation_type MoK\a
_diffrn_radiation_wavelength 0.71073
_diffrn_reflns_av_R_equivalents 0.1006
_diffrn_reflns_av_sigmaI/netI 0.0433
_diffrn_reflns_limit_h_max 49
_diffrn_reflns_limit_h_min -49
_diffrn_reflns_limit_k_max 10
_diffrn_reflns_limit_k_min -10
_diffrn_reflns_limit_l_max 10
_diffrn_reflns_limit_l_min -10
_diffrn_reflns_number 15962
_diffrn_reflns_theta_full 26.38
_diffrn_reflns_theta_max 26.38
_diffrn_reflns_theta_min 3.07
_exptl_absorpt_coefficient_mu 23.957
_exptl_crystal_colour yellow
_exptl_crystal_density_diffrn 3.064
_exptl_crystal_density_method 'not measured'
_exptl_crystal_description sheet
_exptl_crystal_F_000 2200
_refine_diff_density_max 0.722
_refine_diff_density_min -1.191
_refine_diff_density_rms 0.189
_refine_ls_extinction_method none
_refine_ls_goodness_of_fit_ref 1.025
_refine_ls_hydrogen_treatment mixed
_refine_ls_matrix_type full
_refine_ls_number_parameters 65
_refine_ls_number_reflns 1425
_refine_ls_number_restraints 40
_refine_ls_restrained_S_all 1.016
_refine_ls_R_factor_all 0.0855
_refine_ls_R_factor_gt 0.0453
_refine_ls_shift/su_max 0.000
_refine_ls_shift/su_mean 0.000
_refine_ls_structure_factor_coef Fsqd
_refine_ls_weighting_details 'calc w=1/[\s^2^(Fo^2^)+(0.0489P)^2^+28.1719P] where P=(Fo^2^+2Fc^2^)/3'
_refine_ls_weighting_scheme calc
_refine_ls_wR_factor_gt 0.0995
_refine_ls_wR_factor_ref 0.1196
_reflns_number_gt 889
_reflns_number_total 1425
_reflns_threshold_expression >2sigma(I)
_cod_data_source_file ja8b13827_si_003.cif
_cod_data_source_block c:\users\wu\desktop\12\a
_cod_original_sg_symbol_H-M Cmca
_cod_database_code 4128537

loop_
_symmetry_equiv_pos_as_xyz
'x, y, z'
'-x, -y+1/2, z+1/2'
'x, -y, -z'
'-x, y+1/2, -z+1/2'
'x+1/2, y+1/2, z'
'-x+1/2, -y+1, z+1/2'
'x+1/2, -y+1/2, -z'
'-x+1/2, y+1, -z+1/2'
'-x, -y, -z'
'x, y-1/2, -z-1/2'
'-x, y, z'
'x, -y-1/2, z-1/2'
'-x+1/2, -y+1/2, -z'
'x+1/2, y, -z-1/2'
'-x+1/2, y+1/2, z'
'x+1/2, -y, z-1/2'

loop_
_atom_site_label
_atom_site_type_symbol
_atom_site_fract_x
_atom_site_fract_y
_atom_site_fract_z
_atom_site_U_iso_or_equiv
_atom_site_adp_type
_atom_site_occupancy
_atom_site_symmetry_multiplicity
_atom_site_calc_flag
_atom_site_refinement_flags
Pb1 Pb 0.424378(16) 0.0000 0.5000 0.0470(2) Uani 1 2 d S
Br2 Br 0.5000 0.0000 0.5000 0.1190(15) Uani 1 4 d S
Br4 Br 0.35094(6) 0.0000 0.5000 0.1123(10) Uani 1 2 d S
Cs1 Cs 0.5000 -0.5000 0.5000 0.1304(11) Uani 1 4 d S
Br1 Br 0.42539(4) 0.30175(19) 0.6985(2) 0.0904(6) Uani 1 1 d .
C1 C 0.3375(6) -0.5000 0.5000 0.189(9) Uani 1 2 d SDU
H1D H 0.3424 -0.5244 0.6110 0.227 Uiso 0.50 1 d PR
H1E H 0.3424 -0.3869 0.4891 0.227 Uiso 0.50 1 d PR
C2 C 0.3001(7) -0.5000 0.5000 0.193(10) Uani 1 2 d SDU
H2A H 0.2920 -0.4120 0.4353 0.232 Uiso 0.50 1 d PR
N1 N 0.3662(7) -0.572(5) 0.418(5) 0.182(10) Uani 0.50 1 d PDU
H1A H 0.3854 -0.5340 0.4604 0.273 Uiso 0.50 1 d PR
H1B H 0.3653 -0.6799 0.4296 0.273 Uiso 0.50 1 d PR
H1C H 0.3653 -0.5469 0.3118 0.273 Uiso 0.50 1 d PR
C3 C 0.2886(7) -0.663(3) 0.448(8) 0.195(10) Uani 0.50 1 d PDU
H3A H 0.2644 -0.6656 0.4471 0.293 Uiso 0.50 1 d PR
H3B H 0.2969 -0.6732 0.3399 0.293 Uiso 0.50 1 d PR
H3C H 0.2969 -0.7505 0.5129 0.293 Uiso 0.50 1 d PR
C4 C 0.2882(7) -0.480(7) 0.668(2) 0.196(11) Uani 0.50 1 d PDU
H4A H 0.2959 -0.3787 0.7109 0.294 Uiso 0.50 1 d PR
H4B H 0.2641 -0.4826 0.6694 0.294 Uiso 0.50 1 d PR
H4C H 0.2968 -0.5669 0.7328 0.294 Uiso 0.50 1 d PR

loop_
_atom_site_aniso_label
_atom_site_aniso_U_11
_atom_site_aniso_U_22
_atom_site_aniso_U_33
_atom_site_aniso_U_23
_atom_site_aniso_U_13
_atom_site_aniso_U_12
Pb1 0.0629(4) 0.0393(3) 0.0388(4) 0.0002(3) 0.000 0.000
Br2 0.055(2) 0.150(4) 0.152(4) 0.004(3) 0.000 0.000
Br4 0.0640(16) 0.137(2) 0.136(3) -0.004(2) 0.000 0.000
Cs1 0.0871(17) 0.151(2) 0.154(3) 0.072(2) 0.000 0.000
Br1 0.1348(15) 0.0682(9) 0.0681(10) -0.0321(8) 0.0072(10) -0.0070(9)
C1 0.18(2) 0.20(2) 0.20(2) -0.015(18) 0.000 0.000
C2 0.18(2) 0.20(2) 0.20(2) -0.023(19) 0.000 0.000
N1 0.17(2) 0.19(2) 0.19(2) -0.011(19) -0.004(9) 0.001(9)
C3 0.18(2) 0.20(2) 0.20(3) -0.02(2) -0.004(10) -0.002(8)
C4 0.18(2) 0.21(2) 0.20(3) -0.02(2) 0.002(8) 0.001(10)

loop_
_atom_type_symbol
_atom_type_description
_atom_type_scat_dispersion_real
_atom_type_scat_dispersion_imag
_atom_type_scat_source
C C 0.0033 0.0016 'International Tables Vol C Tables 4.2.6.8 and 6.1.1.4'
H H 0.0000 0.0000 'International Tables Vol C Tables 4.2.6.8 and 6.1.1.4'
N N 0.0061 0.0033 'International Tables Vol C Tables 4.2.6.8 and 6.1.1.4'
Br Br -0.2901 2.4595 'International Tables Vol C Tables 4.2.6.8 and 6.1.1.4'
Cs Cs -0.3680 2.1192 'International Tables Vol C Tables 4.2.6.8 and 6.1.1.4'
Pb Pb -3.3944 10.1111 'International Tables Vol C Tables 4.2.6.8 and 6.1.1.4'

loop_
_geom_angle_atom_site_label_1
_geom_angle_atom_site_label_2
_geom_angle_atom_site_label_3
_geom_angle
_geom_angle_site_symmetry_1
_geom_angle_site_symmetry_3
Br4 Pb1 Br1 90.77(4) . 10_557
Br4 Pb1 Br1 90.77(4) . 12_565
Br1 Pb1 Br1 178.45(7) 10_557 12_565
Br4 Pb1 Br1 90.77(4) . 3_556
Br1 Pb1 Br1 90.008(11) 10_557 3_556
Br1 Pb1 Br1 89.971(11) 12_565 3_556
Br4 Pb1 Br1 90.77(4) . .
Br1 Pb1 Br1 89.971(11) 10_557 .
Br1 Pb1 Br1 90.008(11) 12_565 .
Br1 Pb1 Br1 178.45(7) 3_556 .
Br4 Pb1 Br2 180.0 . .
Br1 Pb1 Br2 89.23(4) 10_557 .
Br1 Pb1 Br2 89.23(4) 12_565 .
Br1 Pb1 Br2 89.23(4) 3_556 .
Br1 Pb1 Br2 89.23(4) . .
Pb1 Br2 Pb1 180.0 9_656 .
Pb1 Br2 Cs1 90.0 9_656 1_565
Pb1 Br2 Cs1 90.0 . 1_565
Pb1 Br2 Cs1 90.0 9_656 .
Pb1 Br2 Cs1 90.0 . .
Cs1 Br2 Cs1 180.0 1_565 .
Pb1 Br2 Cs1 90.0 9_656 2_645
Pb1 Br2 Cs1 90.0 . 2_645
Cs1 Br2 Cs1 90.0 1_565 2_645
Cs1 Br2 Cs1 90.0 . 2_645
Pb1 Br2 Cs1 90.0 9_656 2_644
Pb1 Br2 Cs1 90.0 . 2_644
Cs1 Br2 Cs1 90.0 1_565 2_644
Cs1 Br2 Cs1 90.0 . 2_644
Cs1 Br2 Cs1 180.0 2_645 2_644
Br1 Cs1 Br1 76.09(6) 1_545 3_556
Br1 Cs1 Br1 103.92(6) 1_545 11_645
Br1 Cs1 Br1 180.0 3_556 11_645
Br1 Cs1 Br1 180.0 1_545 9_656
Br1 Cs1 Br1 103.92(6) 3_556 9_656
Br1 Cs1 Br1 76.08(6) 11_645 9_656
Br1 Cs1 Br2 115.82(2) 1_545 .
Br1 Cs1 Br2 64.18(2) 3_556 .
Br1 Cs1 Br2 115.82(2) 11_645 .
Br1 Cs1 Br2 64.18(2) 9_656 .
Br1 Cs1 Br2 64.18(2) 1_545 1_545
Br1 Cs1 Br2 115.82(2) 3_556 1_545
Br1 Cs1 Br2 64.18(2) 11_645 1_545
Br1 Cs1 Br2 115.81(2) 9_656 1_545
Br2 Cs1 Br2 180.0 . 1_545
Br1 Cs1 Br2 64.15(2) 1_545 2_645
Br1 Cs1 Br2 115.85(2) 3_556 2_645
Br1 Cs1 Br2 64.15(2) 11_645 2_645
Br1 Cs1 Br2 115.85(2) 9_656 2_645
Br2 Cs1 Br2 90.0 . 2_645
Br2 Cs1 Br2 90.0 1_545 2_645
Br1 Cs1 Br2 115.85(2) 1_545 2_644
Br1 Cs1 Br2 64.15(2) 3_556 2_644
Br1 Cs1 Br2 115.85(2) 11_645 2_644
Br1 Cs1 Br2 64.15(2) 9_656 2_644
Br2 Cs1 Br2 90.0 . 2_644
Br2 Cs1 Br2 90.0 1_545 2_644
Br2 Cs1 Br2 180.0 2_645 2_644
Pb1 Br1 Pb1 156.61(7) 10_567 .
Pb1 Br1 Cs1 97.80(4) 10_567 1_565
Pb1 Br1 Cs1 97.75(4) . 1_565
N1 C1 N1 77(3) 3_546 .
N1 C1 C2 141.6(17) 3_546 .
N1 C1 C2 141.6(17) . .
C4 C2 C4 143(2) 3_546 .
C4 C2 C1 108.7(11) 3_546 .
C4 C2 C1 108.7(11) . .
C4 C2 C3 62(2) 3_546 .
C4 C2 C3 106(2) . .
C1 C2 C3 108.0(9) . .
C4 C2 C3 106(2) 3_546 3_546
C4 C2 C3 62(2) . 3_546
C1 C2 C3 108.0(9) . 3_546
C3 C2 C3 144.0(19) . 3_546
C1 N1 N1 51.6(17) . 3_546
C2 C3 C4 58.8(12) . 3_546
C2 C4 C3 59.3(13) . 3_546

loop_
_geom_bond_atom_site_label_1
_geom_bond_atom_site_label_2
_geom_bond_distance
_geom_bond_site_symmetry_2
Pb1 Br4 2.919(3) .
Pb1 Br1 2.9857(14) 10_557
Pb1 Br1 2.9858(14) 12_565
Pb1 Br1 2.9879(13) 3_556
Pb1 Br1 2.9879(13) .
Pb1 Br2 3.0060(7) .
Br2 Pb1 3.0060(7) 9_656
Br2 Cs1 4.1359(2) 1_565
Br2 Cs1 4.1359(2) .
Br2 Cs1 4.1366(3) 2_645
Br2 Cs1 4.1367(3) 2_644
Cs1 Br1 3.7657(18) 1_545
Cs1 Br1 3.7657(18) 3_556
Cs1 Br1 3.7658(18) 11_645
Cs1 Br1 3.7658(18) 9_656
Cs1 Br2 4.1359(2) 1_545
Cs1 Br2 4.1366(3) 2_645
Cs1 Br2 4.1367(3) 2_644
Br1 Pb1 2.9857(14) 10_567
Br1 Cs1 3.7658(18) 1_565
C1 N1 1.456(10) 3_546
C1 N1 1.456(10) .
C1 C2 1.484(8) .
C2 C4 1.477(11) 3_546
C2 C4 1.477(11) .
C2 C3 1.486(8) .
C2 C3 1.486(8) 3_546
N1 N1 1.81(7) 3_546
C3 C4 1.52(6) 3_546
C4 C3 1.52(6) 3_546
